data_2241005
loop_
_publ_author_name
'Shamsudin, Norzianah'
'Tan, Ai Ling'
'Wimmer, Franz L.'
'Young, David J.'
'Tiekink, Edward R. T.'

_publ_section_title
;
 Crystal structure of
 bis[(phenylmethanamine-\k<i>N</i>)(phthalocyaninato-\k^4^<i>N</i>)zinc]
 phenylmethanamine trisolvate
;
_journal_coeditor_code HB7468
_journal_issue 9
_journal_name_full 'Acta Crystallographica Section E'
_journal_page_first 1026
_journal_page_last 1031
_journal_paper_doi 10.1107/S2056989015014280
_journal_volume 71
_journal_year 2015
_chemical_formula_iupac '2[Zn (C32 H16 N8) (C7 H9 N)], 3C7 H9 N'
_chemical_formula_moiety '2(C39 H25 N9 Zn), 3(C7 H9 N)'
_chemical_formula_sum 'C99 H77 N21 Zn2'
_chemical_formula_weight 1691.60
_chemical_name_systematic
'Bis[(phenylmethanamine-\k<i>N</i>)(phthalocyaninato-\k^4^<i>N</i>)zinc] phenylmethanamine trisolvate'
_space_group_crystal_system orthorhombic
_space_group_IT_number 19
_space_group_name_Hall 'P 2ac 2ab'
_space_group_name_H-M_alt 'P 21 21 21'
_symmetry_space_group_name_Hall 'P 2ac 2ab'
_symmetry_space_group_name_H-M 'P 21 21 21'
_atom_sites_solution_hydrogens geom
_audit_creation_method SHELXL-2014/7
_cell_angle_alpha 90
_cell_angle_beta 90
_cell_angle_gamma 90
_cell_formula_units_Z 4
_cell_length_a 12.34440(10)
_cell_length_b 22.73020(10)
_cell_length_c 28.2140(2)
_cell_measurement_reflns_used 29184
_cell_measurement_temperature 100(2)
_cell_measurement_theta_max 76.43
_cell_measurement_theta_min 3.13
_cell_volume 7916.59(9)
_computing_cell_refinement
;
CrysAlis PRO (Agilent, 2013)
;
_computing_data_collection
;
CrysAlis PRO (Agilent, 2013)
;
_computing_data_reduction
;
CrysAlis PRO (Agilent, 2013)
;
_computing_molecular_graphics
;
ORTEP-3 for Windows (Farrugia, 2012), <i>QMol</i> (Gans & Shalloway,
2001) and
DIAMOND (Brandenburg, 2006)
;
_computing_publication_material
;
publCIF (Westrip, 2010)
;
_computing_structure_refinement
;
SHELXL2014 (Sheldrick, 2015)
;
_computing_structure_solution
;
SHELXS97 (Sheldrick, 2008)
;
_diffrn_ambient_temperature 100(2)
_diffrn_detector_area_resol_mean 10.4041
_diffrn_measured_fraction_theta_full 0.999
_diffrn_measured_fraction_theta_max 0.995
_diffrn_measurement_device_type 'Agilent SuperNova Dual with an Atlas detector'
_diffrn_measurement_method '\w scan'
_diffrn_radiation_monochromator Mirror
_diffrn_radiation_source 'SuperNova (Cu) X-ray Source'
_diffrn_radiation_type CuK\a
_diffrn_radiation_wavelength 1.54184
_diffrn_reflns_av_R_equivalents 0.0267
_diffrn_reflns_limit_h_max 15
_diffrn_reflns_limit_h_min -9
_diffrn_reflns_limit_k_max 25
_diffrn_reflns_limit_k_min -28
_diffrn_reflns_limit_l_max 35
_diffrn_reflns_limit_l_min -35
_diffrn_reflns_number 45901
_diffrn_reflns_theta_full 67.684
_diffrn_reflns_theta_max 76.626
_diffrn_reflns_theta_min 3.133
_diffrn_standards_decay_% 0
_diffrn_standards_interval_count 0
_diffrn_standards_interval_time 0
_diffrn_standards_number 0
_exptl_absorpt_coefficient_mu 1.271
_exptl_absorpt_correction_T_max 1.00000
_exptl_absorpt_correction_T_min 0.77547
_exptl_absorpt_correction_type multi-scan
_exptl_absorpt_process_details
;
(CrysAlis PRO; Agilent, 2013)
;
_exptl_crystal_colour blue
_exptl_crystal_density_diffrn 1.419
_exptl_crystal_description prism
_exptl_crystal_F_000 3512
_exptl_crystal_size_max 0.30
_exptl_crystal_size_mid 0.20
_exptl_crystal_size_min 0.05
_refine_diff_density_max 0.835
_refine_diff_density_min -0.503
_refine_ls_abs_structure_details
;
Flack <i>x</i> determined using 7057 quotients
[(<i>I</i>^+^)-(<i>I</i>^-^)]/[(<i>I</i>^+^)+(<i>I</i>^-^)]
(Parsons <i>et al.</i>,  2013)
;
_refine_ls_abs_structure_Flack -0.009(6)
_refine_ls_extinction_method none
_refine_ls_goodness_of_fit_ref 1.048
_refine_ls_hydrogen_treatment constr
_refine_ls_matrix_type full
_refine_ls_number_parameters 1063
_refine_ls_number_reflns 16493
_refine_ls_number_restraints 144
_refine_ls_restrained_S_all 1.071
_refine_ls_R_factor_all 0.0431
_refine_ls_R_factor_gt 0.0421
_refine_ls_shift/su_max 0.001
_refine_ls_shift/su_mean 0.000
_refine_ls_structure_factor_coef Fsqd
_refine_ls_weighting_details 'w=1/[\s^2^(Fo^2^)+(0.0628P)^2^+7.6343P] where P=(Fo^2^+2Fc^2^)/3'
_refine_ls_weighting_scheme calc
_refine_ls_wR_factor_gt 0.1129
_refine_ls_wR_factor_ref 0.1140
_reflns_number_gt 16131
_reflns_number_total 16493
_reflns_threshold_expression 'I > 2\s(I)'
_cod_data_source_file hb7468sup1.cf
_cod_data_source_block I
_cod_database_code 2241005
_shelx_space_group_comment
;
The symmetry employed for this shelxl refinement is uniquely defined
by the following loop, which should always be used as a source of
symmetry information in preference to the above space-group names.
They are only intended as comments.
;
_shelx_estimated_absorpt_t_min 0.702
_shelx_estimated_absorpt_t_max 0.939

loop_
_space_group_symop_operation_xyz
'x, y, z'
'-x+1/2, -y, z+1/2'
'-x, y+1/2, -z+1/2'
'x+1/2, -y+1/2, -z'

loop_
_atom_site_type_symbol
_atom_site_label
_atom_site_fract_x
_atom_site_fract_y
_atom_site_fract_z
_atom_site_U_iso_or_equiv
_atom_site_adp_type
_atom_site_calc_flag
_atom_site_occupancy
Zn Zn1 0.20862(4) 0.42414(2) 0.80233(2) 0.01424(11) Uani d 1
Zn Zn2 0.40263(4) 0.39302(2) 0.62074(2) 0.01546(11) Uani d 1
N N1 0.2812(2) 0.53377(13) 0.72557(10) 0.0149(6) Uani d 1
N N2 0.3399(2) 0.44202(13) 0.76127(11) 0.0152(6) Uani d 1
N N3 0.4559(2) 0.36031(13) 0.78398(11) 0.0163(6) Uani d 1
N N4 0.2737(2) 0.34238(13) 0.81266(11) 0.0161(6) Uani d 1
N N5 0.1209(3) 0.29345(13) 0.84997(11) 0.0172(6) Uani d 1
N N6 0.0633(2) 0.38642(13) 0.81593(11) 0.0162(6) Uani d 1
N N7 -0.0552(3) 0.46415(14) 0.78732(11) 0.0180(6) Uani d 1
N N8 0.1287(2) 0.48558(13) 0.76310(11) 0.0156(6) Uani d 1
N N9 0.2373(3) 0.47052(14) 0.86568(11) 0.0214(6) Uani d 1
H H9A 0.1752 0.4847 0.8759 0.026 Uiso calc 1
H H9B 0.2608 0.4455 0.8871 0.026 Uiso calc 1
N N10 0.6660(2) 0.35000(14) 0.63252(11) 0.0176(6) Uani d 1
N N11 0.5495(2) 0.42999(14) 0.60719(11) 0.0166(6) Uani d 1
N N12 0.4927(3) 0.52472(13) 0.57673(11) 0.0188(6) Uani d 1
N N13 0.3375(2) 0.47406(13) 0.61032(11) 0.0170(6) Uani d 1
N N14 0.1545(2) 0.45564(13) 0.63831(11) 0.0160(6) Uani d 1
N N15 0.2700(2) 0.37365(13) 0.66045(11) 0.0168(6) Uani d 1
N N16 0.3292(3) 0.28214(13) 0.69605(12) 0.0192(6) Uani d 1
N N17 0.4821(2) 0.33021(14) 0.65831(11) 0.0177(6) Uani d 1
N N18 0.3722(3) 0.34432(15) 0.55818(12) 0.0250(7) Uani d 1
H H18A 0.3346 0.3127 0.5654 0.030 Uiso calc 1
H H18B 0.3330 0.3658 0.5387 0.030 Uiso calc 1
N N19 0.3192(3) 0.37141(17) 0.93171(13) 0.0307(8) Uani d 1
H H19A 0.2929 0.3367 0.9241 0.037 Uiso calc 1
H H19B 0.3000 0.3803 0.9609 0.037 Uiso calc 1
N N20 0.3271(6) 0.2178(2) 0.5921(2) 0.0707(17) Uani d 1
H H20A 0.3042 0.2232 0.6213 0.085 Uiso calc 1
H H20B 0.3984 0.2176 0.5917 0.085 Uiso calc 1
N N21 0.5421(7) 0.5838(4) 0.4713(3) 0.107(3) Uani d 1
H H21A 0.4848 0.5961 0.4556 0.128 Uiso calc 1
H H21B 0.5212 0.5656 0.4972 0.128 Uiso calc 1
C C1 0.3548(3) 0.49267(15) 0.73636(12) 0.0141(6) Uani d 1
C C2 0.4687(3) 0.49656(16) 0.72149(13) 0.0158(7) Uani d 1
C C3 0.5271(3) 0.53928(15) 0.69741(14) 0.0180(7) Uani d 1
H H3 0.4928 0.5738 0.6857 0.022 Uiso calc 1
C C4 0.6378(3) 0.52986(17) 0.69096(14) 0.0202(7) Uani d 1
H H4 0.6802 0.5590 0.6755 0.024 Uiso calc 1
C C5 0.6876(3) 0.47796(17) 0.70706(13) 0.0202(7) Uani d 1
H H5 0.7628 0.4722 0.7018 0.024 Uiso calc 1
C C6 0.6283(3) 0.43491(16) 0.73063(13) 0.0189(7) Uani d 1
H H6 0.6615 0.3996 0.7412 0.023 Uiso calc 1
C C7 0.5188(3) 0.44533(15) 0.73814(13) 0.0159(7) Uani d 1
C C8 0.4358(3) 0.41171(15) 0.76301(12) 0.0152(7) Uani d 1
C C9 0.3805(3) 0.32860(15) 0.80602(13) 0.0162(6) Uani d 1
C C10 0.4031(3) 0.27186(15) 0.82796(12) 0.0162(6) Uani d 1
C C11 0.4980(3) 0.23900(16) 0.83262(14) 0.0193(7) Uani d 1
H H11 0.5641 0.2520 0.8189 0.023 Uiso calc 1
C C12 0.4928(3) 0.18654(16) 0.85802(14) 0.0204(7) Uani d 1
H H12 0.5566 0.1638 0.8624 0.025 Uiso calc 1
C C13 0.3946(3) 0.16677(15) 0.87730(14) 0.0214(7) Uani d 1
H H13 0.3933 0.1307 0.8943 0.026 Uiso calc 1
C C14 0.2994(3) 0.19848(16) 0.87211(13) 0.0186(7) Uani d 1
H H14 0.2329 0.1845 0.8847 0.022 Uiso calc 1
C C15 0.3053(3) 0.25219(15) 0.84744(13) 0.0172(7) Uani d 1
C C16 0.2247(3) 0.29752(15) 0.83693(12) 0.0164(7) Uani d 1
C C17 0.0471(3) 0.33448(16) 0.83940(13) 0.0158(6) Uani d 1
C C18 -0.0681(3) 0.32806(16) 0.84993(13) 0.0172(7) Uani d 1
C C19 -0.1279(3) 0.28465(16) 0.87336(14) 0.0196(7) Uani d 1
H H19 -0.0935 0.2511 0.8867 0.023 Uiso calc 1
C C20 -0.2389(3) 0.29217(17) 0.87647(15) 0.0237(8) Uani d 1
H H20 -0.2814 0.2634 0.8923 0.028 Uiso calc 1
C C21 -0.2901(3) 0.34192(18) 0.85654(14) 0.0239(8) Uani d 1
H H21 -0.3666 0.3458 0.8589 0.029 Uiso calc 1
C C22 -0.2311(3) 0.38496(17) 0.83374(14) 0.0201(7) Uani d 1
H H22 -0.2657 0.4185 0.8206 0.024 Uiso calc 1
C C23 -0.1191(3) 0.37770(15) 0.83056(13) 0.0169(7) Uani d 1
C C24 -0.0345(3) 0.41340(16) 0.80939(13) 0.0177(7) Uani d 1
C C25 0.0208(3) 0.49650(16) 0.76623(13) 0.0169(7) Uani d 1
C C26 -0.0035(3) 0.55148(15) 0.74165(13) 0.0166(7) Uani d 1
C C27 -0.1008(3) 0.58189(16) 0.73544(13) 0.0187(7) Uani d 1
H H27 -0.1672 0.5674 0.7478 0.022 Uiso calc 1
C C28 -0.0958(3) 0.63464(16) 0.71021(13) 0.0207(7) Uani d 1
H H28 -0.1604 0.6564 0.7049 0.025 Uiso calc 1
C C29 0.0024(3) 0.65614(16) 0.69253(13) 0.0203(7) Uani d 1
H H29 0.0031 0.6923 0.6756 0.024 Uiso calc 1
C C30 0.0988(3) 0.62576(15) 0.69916(13) 0.0170(6) Uani d 1
H H30 0.1653 0.6406 0.6871 0.020 Uiso calc 1
C C31 0.0948(3) 0.57301(15) 0.72392(12) 0.0158(6) Uani d 1
C C32 0.1772(3) 0.52946(15) 0.73773(12) 0.0144(6) Uani d 1
C C33 0.3149(4) 0.5191(2) 0.86246(16) 0.0353(10) Uani d 1
H H33A 0.2872 0.5477 0.8390 0.042 Uiso calc 1
H H33B 0.3839 0.5032 0.8499 0.042 Uiso calc 1
C C34 0.3395(3) 0.55204(19) 0.90801(15) 0.0266(8) Uani d 1
C C35 0.3733(4) 0.6101(2) 0.90566(16) 0.0288(8) Uani d 1
H H35 0.3804 0.6288 0.8757 0.035 Uiso calc 1
C C36 0.3968(4) 0.6412(2) 0.94679(18) 0.0357(10) Uani d 1
H H36 0.4204 0.6809 0.9448 0.043 Uiso calc 1
C C37 0.3862(4) 0.6146(2) 0.99079(16) 0.0343(10) Uani d 1
H H37 0.4023 0.6361 1.0188 0.041 Uiso calc 1
C C38 0.3520(4) 0.5568(2) 0.99388(16) 0.0321(10) Uani d 1
H H38 0.3439 0.5386 1.0240 0.038 Uiso calc 1
C C39 0.3296(4) 0.5255(2) 0.95286(15) 0.0298(9) Uani d 1
H H39 0.3071 0.4856 0.9551 0.036 Uiso calc 1
C C40 0.6464(3) 0.40162(16) 0.61196(12) 0.0171(7) Uani d 1
C C41 0.7317(3) 0.43827(16) 0.59143(12) 0.0178(7) Uani d 1
C C42 0.8430(3) 0.43036(18) 0.58768(13) 0.0216(7) Uani d 1
H H42 0.8768 0.3950 0.5978 0.026 Uiso calc 1
C C43 0.9028(3) 0.47652(18) 0.56840(14) 0.0245(8) Uani d 1
H H43 0.9792 0.4727 0.5657 0.029 Uiso calc 1
C C44 0.8530(3) 0.52840(19) 0.55293(15) 0.0251(8) Uani d 1
H H44 0.8962 0.5590 0.5399 0.030 Uiso calc 1
C C45 0.7412(3) 0.53600(17) 0.55635(14) 0.0213(7) Uani d 1
H H45 0.7073 0.5712 0.5458 0.026 Uiso calc 1
C C46 0.6810(3) 0.49007(17) 0.57587(13) 0.0188(7) Uani d 1
C C47 0.5665(3) 0.48336(16) 0.58626(13) 0.0176(7) Uani d 1
C C48 0.3883(3) 0.52005(15) 0.58851(13) 0.0171(7) Uani d 1
C C49 0.3092(3) 0.56648(15) 0.57896(12) 0.0166(7) Uani d 1
C C50 0.3171(3) 0.62178(15) 0.55771(13) 0.0185(7) Uani d 1
H H50 0.3844 0.6363 0.5463 0.022 Uiso calc 1
C C51 0.2226(3) 0.65480(16) 0.55392(13) 0.0202(7) Uani d 1
H H51 0.2256 0.6926 0.5395 0.024 Uiso calc 1
C C52 0.1238(3) 0.63388(16) 0.57067(13) 0.0195(7) Uani d 1
H H52 0.0606 0.6572 0.5668 0.023 Uiso calc 1
C C53 0.1157(3) 0.57936(16) 0.59303(12) 0.0180(7) Uani d 1
H H53 0.0486 0.5656 0.6052 0.022 Uiso calc 1
C C54 0.2097(3) 0.54599(15) 0.59678(12) 0.0157(6) Uani d 1
C C55 0.2313(3) 0.48778(15) 0.61685(12) 0.0153(6) Uani d 1
C C56 0.1744(3) 0.40352(15) 0.65873(13) 0.0164(7) Uani d 1
C C57 0.0914(3) 0.37041(15) 0.68342(12) 0.0170(7) Uani d 1
C C58 -0.0178(3) 0.38087(16) 0.69201(13) 0.0181(7) Uani d 1
H H58 -0.0514 0.4161 0.6815 0.022 Uiso calc 1
C C59 -0.0764(3) 0.33823(18) 0.71641(13) 0.0214(7) Uani d 1
H H59 -0.1513 0.3443 0.7225 0.026 Uiso calc 1
C C60 -0.0262(3) 0.28636(17) 0.73210(14) 0.0219(7) Uani d 1
H H60 -0.0681 0.2576 0.7483 0.026 Uiso calc 1
C C61 0.0834(3) 0.27611(17) 0.72452(13) 0.0206(7) Uani d 1
H H61 0.1172 0.2412 0.7356 0.025 Uiso calc 1
C C62 0.1417(3) 0.31873(16) 0.70013(14) 0.0187(7) Uani d 1
C C63 0.2548(3) 0.32293(16) 0.68553(13) 0.0180(7) Uani d 1
C C64 0.4335(3) 0.28689(16) 0.68440(13) 0.0175(7) Uani d 1
C C65 0.5156(3) 0.24327(15) 0.69792(14) 0.0180(7) Uani d 1
C C66 0.5097(3) 0.19127(17) 0.72401(14) 0.0214(7) Uani d 1
H H66 0.4429 0.1776 0.7366 0.026 Uiso calc 1
C C67 0.6058(4) 0.16010(17) 0.73092(14) 0.0251(8) Uani d 1
H H67 0.6047 0.1246 0.7487 0.030 Uiso calc 1
C C68 0.7035(3) 0.18029(17) 0.71207(14) 0.0238(8) Uani d 1
H H68 0.7676 0.1580 0.7170 0.029 Uiso calc 1
C C69 0.7094(3) 0.23215(17) 0.68628(14) 0.0216(7) Uani d 1
H H69 0.7763 0.2459 0.6739 0.026 Uiso calc 1
C C70 0.6140(3) 0.26331(16) 0.67921(13) 0.0186(7) Uani d 1
C C71 0.5901(3) 0.31830(15) 0.65449(13) 0.0170(7) Uani d 1
C C72 0.4720(4) 0.3266(2) 0.53419(16) 0.0315(9) Uani d 1
H H72A 0.5179 0.3053 0.5573 0.038 Uiso calc 1
H H72B 0.5116 0.3627 0.5248 0.038 Uiso calc 1
C C73 0.4592(4) 0.2880(2) 0.49033(15) 0.0285(9) Uani d 1
C C74 0.5524(4) 0.2696(2) 0.46750(16) 0.0329(10) Uani d 1
H H74 0.6212 0.2789 0.4806 0.039 Uiso calc 1
C C75 0.5461(5) 0.2380(2) 0.42595(17) 0.0378(11) Uani d 1
H H75 0.6108 0.2266 0.4102 0.045 Uiso calc 1
C C76 0.4468(5) 0.2228(2) 0.40686(17) 0.0413(12) Uani d 1
H H76 0.4428 0.2019 0.3777 0.050 Uiso calc 1
C C77 0.3539(5) 0.2383(3) 0.43065(18) 0.0444(12) Uani d 1
H H77 0.2853 0.2266 0.4186 0.053 Uiso calc 1
C C78 0.3597(4) 0.2711(2) 0.47240(18) 0.0400(11) Uani d 1
H H78 0.2951 0.2819 0.4885 0.048 Uiso calc 1
C C79 0.4376(4) 0.3700(2) 0.92841(17) 0.0329(10) Uani d 1
H H79A 0.4649 0.4100 0.9358 0.040 Uiso calc 1
H H79B 0.4571 0.3616 0.8951 0.040 Uiso calc 1
C C80 0.4982(2) 0.32636(11) 0.95981(9) 0.0303(9) Uani d 1
C C81 0.6005(2) 0.34133(11) 0.97652(11) 0.0357(10) Uani d 1
H H81 0.6335 0.3771 0.9667 0.043 Uiso calc 1
C C82 0.6545(2) 0.30400(15) 1.00758(11) 0.0462(13) Uani d 1
H H82 0.7244 0.3142 1.0190 0.055 Uiso calc 1
C C83 0.6062(3) 0.25171(14) 1.02193(11) 0.0468(13) Uani d 1
H H83 0.6431 0.2262 1.0432 0.056 Uiso calc 1
C C84 0.5040(3) 0.23673(11) 1.00522(11) 0.0435(12) Uani d 1
H H84 0.4710 0.2010 1.0150 0.052 Uiso calc 1
C C85 0.4500(2) 0.27406(12) 0.97416(11) 0.0326(10) Uani d 1
H H85 0.3801 0.2638 0.9627 0.039 Uiso calc 1
C C86 0.2883(10) 0.1639(5) 0.5750(4) 0.105(3) Uani d 1
H H86A 0.3128 0.1595 0.5417 0.126 Uiso calc 1
H H86B 0.2082 0.1657 0.5745 0.126 Uiso calc 1
C C87 0.3219(4) 0.10917(16) 0.60217(18) 0.078(2) Uani d 1
C C88 0.3443(4) 0.0648(2) 0.56968(13) 0.075(2) Uani d 1
H H88 0.3327 0.0714 0.5368 0.090 Uiso calc 1
C C89 0.3835(4) 0.01088(18) 0.58529(13) 0.0614(17) Uani d 1
H H89 0.3988 -0.0194 0.5631 0.074 Uiso calc 1
C C90 0.4004(3) 0.00127(14) 0.63338(15) 0.0484(13) Uani d 1
H H90 0.4272 -0.0356 0.6440 0.058 Uiso calc 1
C C91 0.3780(4) 0.04561(19) 0.66587(12) 0.0537(14) Uani d 1
H H91 0.3895 0.0390 0.6987 0.064 Uiso calc 1
C C92 0.3388(4) 0.09956(17) 0.65026(16) 0.074(2) Uani d 1
H H92 0.3235 0.1299 0.6725 0.089 Uiso calc 1
C C93 0.6023(8) 0.5445(4) 0.4425(3) 0.081(2) Uani d 1
H H93A 0.6675 0.5316 0.4602 0.097 Uiso calc 1
H H93B 0.6270 0.5656 0.4138 0.097 Uiso calc 1
C C94 0.5418(4) 0.49340(19) 0.42842(18) 0.074(2) Uani d 1
C C95 0.5789(4) 0.4687(2) 0.38638(17) 0.074(2) Uani d 1
H H95 0.6366 0.4867 0.3695 0.089 Uiso calc 1
C C96 0.5316(4) 0.4175(2) 0.36905(15) 0.084(2) Uani d 1
H H96 0.5569 0.4006 0.3403 0.101 Uiso calc 1
C C97 0.4472(4) 0.39111(19) 0.39375(16) 0.073(2) Uani d 1
H H97 0.4148 0.3562 0.3819 0.088 Uiso calc 1
C C98 0.4101(3) 0.4158(2) 0.43579(15) 0.0568(15) Uani d 1
H H98 0.3524 0.3978 0.4527 0.068 Uiso calc 1
C C99 0.4574(4) 0.46698(19) 0.45312(14) 0.069(2) Uani d 1
H H99 0.4321 0.4839 0.4819 0.083 Uiso calc 1

loop_
_atom_site_aniso_label
_atom_site_aniso_U_11
_atom_site_aniso_U_22
_atom_site_aniso_U_33
_atom_site_aniso_U_12
_atom_site_aniso_U_13
_atom_site_aniso_U_23
Zn1 0.0136(2) 0.0130(2) 0.0162(2) 0.00064(16) -0.00001(16) 0.00188(17)
Zn2 0.0145(2) 0.0136(2) 0.0184(2) 0.00129(17) -0.00184(18) 0.00110(17)
N1 0.0151(13) 0.0146(13) 0.0151(13) -0.0009(11) -0.0005(11) -0.0015(10)
N2 0.0133(13) 0.0140(13) 0.0182(14) 0.0001(11) 0.0002(11) 0.0007(11)
N3 0.0160(14) 0.0148(13) 0.0182(14) -0.0007(11) -0.0016(11) 0.0018(11)
N4 0.0148(14) 0.0147(13) 0.0187(14) 0.0000(11) 0.0006(11) 0.0037(11)
N5 0.0189(15) 0.0164(14) 0.0164(14) -0.0013(11) 0.0003(11) 0.0014(11)
N6 0.0141(13) 0.0143(14) 0.0201(14) -0.0005(11) 0.0016(11) 0.0020(11)
N7 0.0156(14) 0.0159(14) 0.0225(15) 0.0009(11) 0.0027(12) 0.0023(12)
N8 0.0140(13) 0.0147(13) 0.0181(14) 0.0001(11) 0.0002(11) 0.0022(11)
N9 0.0260(16) 0.0219(15) 0.0164(14) 0.0009(13) -0.0001(12) -0.0022(12)
N10 0.0168(14) 0.0173(14) 0.0187(14) 0.0015(11) -0.0026(11) 0.0002(11)
N11 0.0155(13) 0.0149(14) 0.0194(14) 0.0031(11) -0.0005(11) 0.0015(11)
N12 0.0187(15) 0.0159(14) 0.0218(15) 0.0005(12) -0.0002(12) 0.0022(12)
N13 0.0159(14) 0.0161(14) 0.0190(15) 0.0004(11) -0.0012(11) 0.0010(11)
N14 0.0183(14) 0.0146(14) 0.0151(14) 0.0022(11) -0.0008(11) -0.0002(11)
N15 0.0159(14) 0.0119(13) 0.0225(15) 0.0001(11) -0.0019(11) 0.0046(11)
N16 0.0199(14) 0.0162(14) 0.0215(15) 0.0012(11) -0.0036(12) 0.0033(12)
N17 0.0145(14) 0.0164(14) 0.0222(15) 0.0019(11) -0.0021(12) 0.0021(12)
N18 0.0236(16) 0.0263(17) 0.0251(17) 0.0052(13) -0.0043(13) -0.0085(13)
N19 0.036(2) 0.0345(19) 0.0219(16) 0.0031(16) -0.0021(15) 0.0027(14)
N20 0.084(4) 0.052(3) 0.076(4) -0.004(3) -0.020(3) -0.017(3)
N21 0.104(6) 0.100(6) 0.117(6) 0.023(5) 0.001(5) 0.041(5)
C1 0.0137(15) 0.0156(15) 0.0131(15) -0.0019(12) 0.0007(12) 0.0007(12)
C2 0.0152(16) 0.0177(16) 0.0144(16) -0.0005(13) 0.0008(13) -0.0025(13)
C3 0.0194(17) 0.0148(15) 0.0198(17) -0.0007(13) 0.0004(14) 0.0006(13)
C4 0.0162(16) 0.0218(17) 0.0227(18) -0.0040(14) 0.0022(14) -0.0005(14)
C5 0.0135(16) 0.0242(18) 0.0230(18) -0.0015(14) 0.0035(13) -0.0024(14)
C6 0.0158(16) 0.0200(17) 0.0208(17) 0.0011(13) 0.0017(13) -0.0007(13)
C7 0.0159(16) 0.0143(15) 0.0175(16) -0.0012(13) 0.0006(13) -0.0007(13)
C8 0.0136(15) 0.0160(16) 0.0160(16) 0.0019(12) -0.0006(12) -0.0011(13)
C9 0.0156(16) 0.0151(15) 0.0180(16) 0.0033(12) -0.0011(13) 0.0008(13)
C10 0.0178(16) 0.0127(15) 0.0181(16) 0.0007(13) -0.0014(14) -0.0003(12)
C11 0.0187(17) 0.0148(16) 0.0244(18) 0.0012(13) -0.0016(14) -0.0012(14)
C12 0.0224(18) 0.0149(16) 0.0240(18) 0.0044(14) -0.0035(15) 0.0003(14)
C13 0.0277(18) 0.0127(15) 0.0239(17) 0.0022(14) -0.0058(16) 0.0019(13)
C14 0.0218(17) 0.0162(16) 0.0177(16) -0.0015(14) -0.0011(14) 0.0009(13)
C15 0.0194(17) 0.0133(15) 0.0188(16) 0.0022(13) -0.0014(14) -0.0006(13)
C16 0.0196(17) 0.0126(15) 0.0170(16) 0.0001(13) -0.0010(13) 0.0028(12)
C17 0.0161(16) 0.0153(16) 0.0161(16) -0.0008(13) 0.0015(12) 0.0010(13)
C18 0.0167(16) 0.0168(16) 0.0182(16) 0.0012(13) 0.0019(13) 0.0021(13)
C19 0.0216(17) 0.0169(16) 0.0202(17) 0.0004(14) 0.0024(14) 0.0022(13)
C20 0.0232(19) 0.0220(18) 0.0258(19) -0.0046(14) 0.0044(16) 0.0030(15)
C21 0.0168(16) 0.0269(19) 0.0280(19) -0.0013(15) 0.0043(15) 0.0015(16)
C22 0.0164(17) 0.0195(17) 0.0243(18) 0.0037(13) 0.0019(13) 0.0009(14)
C23 0.0186(18) 0.0153(16) 0.0170(16) 0.0006(13) 0.0022(13) 0.0011(12)
C24 0.0149(15) 0.0168(16) 0.0213(17) 0.0003(13) 0.0007(13) 0.0013(13)
C25 0.0161(16) 0.0161(16) 0.0186(17) -0.0011(13) 0.0001(13) 0.0004(13)
C26 0.0191(17) 0.0141(15) 0.0164(16) 0.0009(13) -0.0019(13) 0.0000(13)
C27 0.0157(15) 0.0152(15) 0.0251(17) 0.0020(14) -0.0021(14) 0.0013(14)
C28 0.0202(17) 0.0178(16) 0.0242(18) 0.0050(14) -0.0033(15) -0.0001(14)
C29 0.0277(19) 0.0145(16) 0.0187(17) 0.0021(14) -0.0011(15) 0.0016(13)
C30 0.0187(15) 0.0146(15) 0.0177(15) -0.0016(13) -0.0012(14) 0.0009(13)
C31 0.0181(15) 0.0146(15) 0.0149(15) 0.0012(14) -0.0030(13) -0.0016(13)
C32 0.0161(16) 0.0126(15) 0.0146(15) -0.0005(13) -0.0030(12) -0.0009(12)
C33 0.046(3) 0.036(2) 0.024(2) -0.017(2) 0.0026(18) -0.0026(18)
C34 0.029(2) 0.029(2) 0.0219(19) -0.0034(16) -0.0025(16) -0.0015(16)
C35 0.030(2) 0.029(2) 0.028(2) -0.0023(17) -0.0021(16) -0.0029(17)
C36 0.039(2) 0.028(2) 0.040(2) -0.0055(19) -0.004(2) -0.0070(18)
C37 0.036(2) 0.041(2) 0.026(2) -0.004(2) -0.0049(18) -0.0098(18)
C38 0.035(2) 0.040(2) 0.021(2) -0.0019(19) -0.0089(17) -0.0013(17)
C39 0.037(2) 0.029(2) 0.023(2) -0.0036(18) -0.0028(17) 0.0009(16)
C40 0.0163(16) 0.0192(16) 0.0157(16) 0.0012(13) -0.0018(13) -0.0010(13)
C41 0.0183(17) 0.0207(17) 0.0144(15) -0.0013(13) -0.0003(13) -0.0005(13)
C42 0.0182(17) 0.0255(19) 0.0212(17) 0.0023(14) -0.0022(14) -0.0004(15)
C43 0.0162(16) 0.030(2) 0.0275(19) -0.0010(16) 0.0016(15) 0.0014(16)
C44 0.0200(18) 0.030(2) 0.0255(19) -0.0049(16) 0.0017(15) 0.0039(16)
C45 0.0212(18) 0.0225(18) 0.0201(17) 0.0003(14) 0.0007(14) 0.0018(14)
C46 0.0173(17) 0.0231(18) 0.0161(16) 0.0018(14) 0.0002(13) 0.0012(14)
C47 0.0163(16) 0.0197(17) 0.0167(16) 0.0004(13) 0.0013(13) -0.0005(13)
C48 0.0197(17) 0.0122(15) 0.0195(16) 0.0001(13) -0.0025(13) 0.0001(12)
C49 0.0188(16) 0.0162(16) 0.0149(15) -0.0004(13) -0.0019(13) 0.0009(12)
C50 0.0201(17) 0.0160(16) 0.0194(16) 0.0004(13) -0.0014(13) 0.0012(13)
C51 0.0285(19) 0.0147(16) 0.0173(16) 0.0031(14) -0.0033(14) 0.0016(13)
C52 0.0223(18) 0.0160(16) 0.0202(17) 0.0067(14) -0.0033(14) -0.0003(13)
C53 0.0191(16) 0.0169(16) 0.0180(16) 0.0013(14) -0.0037(13) -0.0012(13)
C54 0.0208(16) 0.0134(15) 0.0130(15) -0.0008(13) -0.0014(13) 0.0009(12)
C55 0.0156(16) 0.0142(15) 0.0162(15) 0.0012(12) -0.0018(13) 0.0005(13)
C56 0.0160(15) 0.0160(16) 0.0170(16) 0.0014(13) -0.0019(13) -0.0003(12)
C57 0.0197(17) 0.0156(15) 0.0157(15) -0.0015(14) -0.0020(13) -0.0009(12)
C58 0.0190(16) 0.0187(16) 0.0167(16) 0.0016(13) -0.0004(13) -0.0003(13)
C59 0.0190(17) 0.0262(18) 0.0189(17) -0.0001(14) -0.0007(13) -0.0006(14)
C60 0.0224(18) 0.0236(18) 0.0196(18) -0.0044(15) 0.0013(14) 0.0024(14)
C61 0.0215(18) 0.0198(17) 0.0205(17) -0.0015(14) -0.0007(15) 0.0015(14)
C62 0.0173(16) 0.0197(17) 0.0190(17) 0.0010(13) -0.0019(14) -0.0004(14)
C63 0.0179(16) 0.0164(16) 0.0198(17) -0.0022(13) -0.0013(13) 0.0018(13)
C64 0.0181(17) 0.0162(16) 0.0183(16) 0.0011(13) -0.0037(13) 0.0015(13)
C65 0.0182(16) 0.0143(15) 0.0214(17) 0.0010(13) -0.0032(14) 0.0006(14)
C66 0.0253(19) 0.0182(17) 0.0206(18) 0.0025(15) -0.0022(15) 0.0024(14)
C67 0.030(2) 0.0197(17) 0.0258(19) 0.0039(16) -0.0043(16) 0.0032(14)
C68 0.0231(18) 0.0199(17) 0.0284(19) 0.0078(15) -0.0061(15) 0.0009(15)
C69 0.0195(17) 0.0202(17) 0.0252(18) 0.0023(15) -0.0048(15) -0.0010(14)
C70 0.0201(18) 0.0160(16) 0.0196(17) 0.0018(14) -0.0027(14) -0.0014(13)
C71 0.0157(16) 0.0159(16) 0.0193(16) 0.0024(13) -0.0043(13) -0.0007(13)
C72 0.026(2) 0.040(2) 0.029(2) 0.0031(18) -0.0020(16) -0.0124(18)
C73 0.033(2) 0.031(2) 0.0219(19) 0.0009(17) -0.0016(16) -0.0057(16)
C74 0.038(2) 0.035(2) 0.026(2) 0.0081(19) 0.0022(18) -0.0046(18)
C75 0.055(3) 0.033(2) 0.026(2) 0.011(2) 0.006(2) -0.0030(18)
C76 0.067(4) 0.030(2) 0.027(2) -0.001(2) 0.000(2) -0.0061(18)
C77 0.055(3) 0.047(3) 0.031(2) -0.009(2) -0.007(2) -0.011(2)
C78 0.037(2) 0.049(3) 0.034(2) -0.005(2) -0.003(2) -0.016(2)
C79 0.036(2) 0.034(2) 0.029(2) 0.0029(18) -0.0010(18) 0.0044(17)
C80 0.035(2) 0.034(2) 0.0219(18) 0.0098(18) 0.0002(16) -0.0065(16)
C81 0.039(2) 0.041(2) 0.027(2) 0.008(2) -0.0002(19) -0.0074(18)
C82 0.046(3) 0.059(3) 0.034(2) 0.021(2) -0.006(2) -0.011(2)
C83 0.055(3) 0.054(3) 0.032(2) 0.032(3) -0.004(2) -0.004(2)
C84 0.061(3) 0.035(2) 0.034(2) 0.023(2) 0.005(2) -0.0020(19)
C85 0.043(2) 0.030(2) 0.0247(19) 0.0122(18) -0.0005(18) -0.0063(16)
C86 0.108(6) 0.089(5) 0.118(6) -0.003(5) -0.025(5) 0.003(5)
C87 0.073(4) 0.058(4) 0.104(5) -0.015(3) -0.043(4) 0.013(4)
C88 0.078(4) 0.076(4) 0.071(4) -0.027(4) -0.025(3) 0.015(3)
C89 0.054(3) 0.065(4) 0.065(4) -0.019(3) -0.006(3) -0.001(3)
C90 0.039(2) 0.040(3) 0.065(3) -0.007(2) -0.001(2) 0.012(2)
C91 0.046(3) 0.060(3) 0.055(3) -0.006(3) -0.010(2) 0.013(3)
C92 0.066(4) 0.062(4) 0.094(5) 0.006(3) -0.032(4) -0.024(3)
C93 0.076(4) 0.081(4) 0.085(4) 0.004(4) 0.018(4) 0.018(4)
C94 0.072(4) 0.081(4) 0.069(4) -0.007(4) -0.018(3) 0.019(3)
C95 0.069(4) 0.095(5) 0.059(4) 0.004(4) 0.006(3) 0.026(4)
C96 0.079(4) 0.104(5) 0.071(4) 0.001(4) 0.005(4) 0.026(4)
C97 0.074(4) 0.074(4) 0.071(4) 0.004(3) 0.002(3) 0.025(3)
C98 0.061(3) 0.060(3) 0.049(3) 0.015(3) -0.006(3) 0.004(3)
C99 0.057(3) 0.073(4) 0.077(4) -0.007(3) -0.012(3) 0.043(3)

loop_
_atom_type_symbol
_atom_type_description
_atom_type_scat_dispersion_real
_atom_type_scat_dispersion_imag
_atom_type_scat_source
C C 0.0181 0.0091 'International Tables Vol C Tables 4.2.6.8 and 6.1.1.4'
H H 0.0000 0.0000 'International Tables Vol C Tables 4.2.6.8 and 6.1.1.4'
N N 0.0311 0.0180 'International Tables Vol C Tables 4.2.6.8 and 6.1.1.4'
Zn Zn -1.5491 0.6778 'International Tables Vol C Tables 4.2.6.8 and 6.1.1.4'

loop_
_geom_angle_atom_site_label_1
_geom_angle_atom_site_label_2
_geom_angle_atom_site_label_3
_geom_angle
_geom_angle_publ_flag
N6 Zn1 N2 153.99(13) y
N6 Zn1 N8 87.96(12) y
N2 Zn1 N8 86.50(12) y
N6 Zn1 N4 86.35(12) y
N2 Zn1 N4 87.12(12) y
N8 Zn1 N4 152.94(13) y
N2 Zn1 N9 104.47(13) y
N4 Zn1 N9 105.55(13) y
N6 Zn1 N9 101.55(13) y
N8 Zn1 N9 101.51(13) y
N17 Zn2 N13 154.73(13) y
N17 Zn2 N15 87.06(12) y
N13 Zn2 N15 87.56(12) y
N17 Zn2 N11 87.61(12) y
N13 Zn2 N11 87.19(12) y
N15 Zn2 N11 155.64(13) y
N11 Zn2 N18 102.55(13) y
N13 Zn2 N18 106.46(13) y
N15 Zn2 N18 101.75(13) y
N17 Zn2 N18 98.81(13) y
C32 N1 C1 123.0(3) ?
C1 N2 C8 109.1(3) ?
C1 N2 Zn1 124.8(2) ?
C8 N2 Zn1 124.6(2) ?
C9 N3 C8 123.5(3) ?
C9 N4 C16 108.9(3) ?
C9 N4 Zn1 124.6(2) ?
C16 N4 Zn1 125.1(2) ?
C16 N5 C17 122.9(3) ?
C24 N6 C17 108.9(3) ?
C24 N6 Zn1 124.5(2) ?
C17 N6 Zn1 125.9(2) ?
C25 N7 C24 123.3(3) ?
C25 N8 C32 109.3(3) ?
C25 N8 Zn1 124.4(2) ?
C32 N8 Zn1 125.0(2) ?
C33 N9 Zn1 115.8(3) ?
C33 N9 H9A 108.3 ?
Zn1 N9 H9A 108.3 ?
C33 N9 H9B 108.3 ?
Zn1 N9 H9B 108.3 ?
H9A N9 H9B 107.4 ?
C40 N10 C71 123.4(3) ?
C47 N11 C40 109.1(3) ?
C47 N11 Zn2 125.8(2) ?
C40 N11 Zn2 124.5(2) ?
C48 N12 C47 123.5(3) ?
C55 N13 C48 109.2(3) ?
C55 N13 Zn2 124.7(2) ?
C48 N13 Zn2 125.3(2) ?
C56 N14 C55 123.1(3) ?
C56 N15 C63 108.6(3) ?
C56 N15 Zn2 124.8(2) ?
C63 N15 Zn2 125.4(2) ?
C64 N16 C63 123.5(3) ?
C71 N17 C64 109.1(3) ?
C71 N17 Zn2 124.7(3) ?
C64 N17 Zn2 125.1(2) ?
C72 N18 Zn2 112.4(3) ?
C72 N18 H18A 109.1 ?
Zn2 N18 H18A 109.1 ?
C72 N18 H18B 109.1 ?
Zn2 N18 H18B 109.1 ?
H18A N18 H18B 107.9 ?
C79 N19 H19A 109.5 ?
C79 N19 H19B 109.5 ?
H19A N19 H19B 109.5 ?
C86 N20 H20A 109.5 ?
C86 N20 H20B 109.5 ?
H20A N20 H20B 109.5 ?
C93 N21 H21A 109.5 ?
C93 N21 H21B 109.5 ?
H21A N21 H21B 109.5 ?
N1 C1 N2 128.0(3) ?
N1 C1 C2 122.8(3) ?
N2 C1 C2 109.1(3) ?
C3 C2 C7 121.1(3) ?
C3 C2 C1 132.8(3) ?
C7 C2 C1 106.1(3) ?
C2 C3 C4 117.8(3) ?
C2 C3 H3 121.1 ?
C4 C3 H3 121.1 ?
C3 C4 C5 121.0(3) ?
C3 C4 H4 119.5 ?
C5 C4 H4 119.5 ?
C6 C5 C4 121.0(3) ?
C6 C5 H5 119.5 ?
C4 C5 H5 119.5 ?
C7 C6 C5 117.7(3) ?
C7 C6 H6 121.1 ?
C5 C6 H6 121.1 ?
C6 C7 C2 121.4(3) ?
C6 C7 C8 131.9(3) ?
C2 C7 C8 106.6(3) ?
N3 C8 N2 128.1(3) ?
N3 C8 C7 122.8(3) ?
N2 C8 C7 109.1(3) ?
N3 C9 N4 127.9(3) ?
N3 C9 C10 122.9(3) ?
N4 C9 C10 109.3(3) ?
C11 C10 C15 121.1(3) ?
C11 C10 C9 132.4(3) ?
C15 C10 C9 106.5(3) ?
C12 C11 C10 117.9(4) ?
C12 C11 H11 121.0 ?
C10 C11 H11 121.0 ?
C11 C12 C13 120.9(3) ?
C11 C12 H12 119.5 ?
C13 C12 H12 119.5 ?
C14 C13 C12 121.7(3) ?
C14 C13 H13 119.2 ?
C12 C13 H13 119.2 ?
C13 C14 C15 117.4(3) ?
C13 C14 H14 121.3 ?
C15 C14 H14 121.3 ?
C10 C15 C14 121.0(3) ?
C10 C15 C16 106.4(3) ?
C14 C15 C16 132.6(3) ?
N5 C16 N4 127.8(3) ?
N5 C16 C15 123.2(3) ?
N4 C16 C15 109.0(3) ?
N5 C17 N6 127.6(3) ?
N5 C17 C18 123.3(3) ?
N6 C17 C18 109.1(3) ?
C19 C18 C23 120.9(3) ?
C19 C18 C17 132.9(3) ?
C23 C18 C17 106.1(3) ?
C20 C19 C18 117.8(4) ?
C20 C19 H19 121.1 ?
C18 C19 H19 121.1 ?
C19 C20 C21 121.1(4) ?
C19 C20 H20 119.4 ?
C21 C20 H20 119.4 ?
C22 C21 C20 121.1(4) ?
C22 C21 H21 119.4 ?
C20 C21 H21 119.4 ?
C21 C22 C23 118.0(4) ?
C21 C22 H22 121.0 ?
C23 C22 H22 121.0 ?
C22 C23 C18 121.0(3) ?
C22 C23 C24 132.4(3) ?
C18 C23 C24 106.7(3) ?
N7 C24 N6 128.3(3) ?
N7 C24 C23 122.4(3) ?
N6 C24 C23 109.2(3) ?
N7 C25 N8 128.3(3) ?
N7 C25 C26 122.6(3) ?
N8 C25 C26 109.1(3) ?
C27 C26 C31 121.8(3) ?
C27 C26 C25 131.3(3) ?
C31 C26 C25 106.9(3) ?
C28 C27 C26 116.8(3) ?
C28 C27 H27 121.6 ?
C26 C27 H27 121.6 ?
C29 C28 C27 121.4(3) ?
C29 C28 H28 119.3 ?
C27 C28 H28 119.3 ?
C30 C29 C28 121.4(3) ?
C30 C29 H29 119.3 ?
C28 C29 H29 119.3 ?
C31 C30 C29 117.9(3) ?
C31 C30 H30 121.1 ?
C29 C30 H30 121.1 ?
C30 C31 C26 120.8(3) ?
C30 C31 C32 133.6(3) ?
C26 C31 C32 105.6(3) ?
N1 C32 N8 127.6(3) ?
N1 C32 C31 123.2(3) ?
N8 C32 C31 109.1(3) ?
N9 C33 C34 116.8(4) ?
N9 C33 H33A 108.1 ?
C34 C33 H33A 108.1 ?
N9 C33 H33B 108.1 ?
C34 C33 H33B 108.1 ?
H33A C33 H33B 107.3 ?
C35 C34 C39 118.5(4) ?
C35 C34 C33 119.3(4) ?
C39 C34 C33 122.2(4) ?
C34 C35 C36 120.5(4) ?
C34 C35 H35 119.7 ?
C36 C35 H35 119.7 ?
C37 C36 C35 120.4(4) ?
C37 C36 H36 119.8 ?
C35 C36 H36 119.8 ?
C38 C37 C36 120.0(4) ?
C38 C37 H37 120.0 ?
C36 C37 H37 120.0 ?
C37 C38 C39 119.7(4) ?
C37 C38 H38 120.2 ?
C39 C38 H38 120.2 ?
C38 C39 C34 120.9(4) ?
C38 C39 H39 119.5 ?
C34 C39 H39 119.5 ?
N10 C40 N11 128.2(3) ?
N10 C40 C41 123.0(3) ?
N11 C40 C41 108.8(3) ?
C42 C41 C46 121.7(4) ?
C42 C41 C40 131.9(4) ?
C46 C41 C40 106.3(3) ?
C41 C42 C43 117.1(4) ?
C41 C42 H42 121.4 ?
C43 C42 H42 121.4 ?
C42 C43 C44 121.6(4) ?
C42 C43 H43 119.2 ?
C44 C43 H43 119.2 ?
C45 C44 C43 121.2(4) ?
C45 C44 H44 119.4 ?
C43 C44 H44 119.4 ?
C44 C45 C46 117.5(4) ?
C44 C45 H45 121.2 ?
C46 C45 H45 121.2 ?
C45 C46 C41 120.9(3) ?
C45 C46 C47 132.6(4) ?
C41 C46 C47 106.5(3) ?
N12 C47 N11 127.4(3) ?
N12 C47 C46 123.3(3) ?
N11 C47 C46 109.3(3) ?
N12 C48 N13 128.0(3) ?
N12 C48 C49 122.8(3) ?
N13 C48 C49 109.2(3) ?
C50 C49 C54 120.9(3) ?
C50 C49 C48 133.0(3) ?
C54 C49 C48 106.1(3) ?
C51 C50 C49 117.4(3) ?
C51 C50 H50 121.3 ?
C49 C50 H50 121.3 ?
C50 C51 C52 121.6(3) ?
C50 C51 H51 119.2 ?
C52 C51 H51 119.2 ?
C51 C52 C53 121.3(3) ?
C51 C52 H52 119.3 ?
C53 C52 H52 119.3 ?
C54 C53 C52 117.3(3) ?
C54 C53 H53 121.3 ?
C52 C53 H53 121.3 ?
C53 C54 C49 121.4(3) ?
C53 C54 C55 132.4(3) ?
C49 C54 C55 106.2(3) ?
N14 C55 N13 128.2(3) ?
N14 C55 C54 122.5(3) ?
N13 C55 C54 109.3(3) ?
N14 C56 N15 127.9(3) ?
N14 C56 C57 122.4(3) ?
N15 C56 C57 109.7(3) ?
C58 C57 C62 120.7(3) ?
C58 C57 C56 132.9(3) ?
C62 C57 C56 106.4(3) ?
C57 C58 C59 118.1(3) ?
C57 C58 H58 120.9 ?
C59 C58 H58 120.9 ?
C58 C59 C60 120.7(4) ?
C58 C59 H59 119.6 ?
C60 C59 H59 119.6 ?
C61 C60 C59 121.5(4) ?
C61 C60 H60 119.3 ?
C59 C60 H60 119.3 ?
C60 C61 C62 117.6(4) ?
C60 C61 H61 121.2 ?
C62 C61 H61 121.2 ?
C61 C62 C57 121.2(3) ?
C61 C62 C63 133.0(3) ?
C57 C62 C63 105.8(3) ?
N16 C63 N15 127.2(3) ?
N16 C63 C62 123.3(3) ?
N15 C63 C62 109.5(3) ?
N16 C64 N17 127.9(3) ?
N16 C64 C65 123.2(3) ?
N17 C64 C65 108.9(3) ?
C66 C65 C70 121.3(3) ?
C66 C65 C64 132.4(4) ?
C70 C65 C64 106.3(3) ?
C65 C66 C67 117.4(4) ?
C65 C66 H66 121.3 ?
C67 C66 H66 121.3 ?
C66 C67 C68 121.0(4) ?
C66 C67 H67 119.5 ?
C68 C67 H67 119.5 ?
C69 C68 C67 121.6(4) ?
C69 C68 H68 119.2 ?
C67 C68 H68 119.2 ?
C68 C69 C70 117.7(4) ?
C68 C69 H69 121.2 ?
C70 C69 H69 121.2 ?
C69 C70 C65 121.0(3) ?
C69 C70 C71 132.5(4) ?
C65 C70 C71 106.5(3) ?
N10 C71 N17 128.0(3) ?
N10 C71 C70 122.8(3) ?
N17 C71 C70 109.2(3) ?
N18 C72 C73 116.5(4) ?
N18 C72 H72A 108.2 ?
C73 C72 H72A 108.2 ?
N18 C72 H72B 108.2 ?
C73 C72 H72B 108.2 ?
H72A C72 H72B 107.3 ?
C78 C73 C74 119.0(4) ?
C78 C73 C72 123.3(4) ?
C74 C73 C72 117.7(4) ?
C75 C74 C73 120.5(5) ?
C75 C74 H74 119.8 ?
C73 C74 H74 119.8 ?
C74 C75 C76 120.8(5) ?
C74 C75 H75 119.6 ?
C76 C75 H75 119.6 ?
C77 C76 C75 119.0(4) ?
C77 C76 H76 120.5 ?
C75 C76 H76 120.5 ?
C76 C77 C78 120.4(5) ?
C76 C77 H77 119.8 ?
C78 C77 H77 119.8 ?
C73 C78 C77 120.1(5) ?
C73 C78 H78 119.9 ?
C77 C78 H78 119.9 ?
N19 C79 C80 117.8(4) ?
N19 C79 H79A 107.9 ?
C80 C79 H79A 107.9 ?
N19 C79 H79B 107.9 ?
C80 C79 H79B 107.9 ?
H79A C79 H79B 107.2 ?
C81 C80 C85 120.0 ?
C81 C80 C79 118.9(3) ?
C85 C80 C79 121.0(3) ?
C82 C81 C80 120.0 ?
C82 C81 H81 120.0 ?
C80 C81 H81 120.0 ?
C81 C82 C83 120.0 ?
C81 C82 H82 120.0 ?
C83 C82 H82 120.0 ?
C82 C83 C84 120.0 ?
C82 C83 H83 120.0 ?
C84 C83 H83 120.0 ?
C85 C84 C83 120.0 ?
C85 C84 H84 120.0 ?
C83 C84 H84 120.0 ?
C84 C85 C80 120.0 ?
C84 C85 H85 120.0 ?
C80 C85 H85 120.0 ?
N20 C86 C87 116.7(8) ?
N20 C86 H86A 108.1 ?
C87 C86 H86A 108.1 ?
N20 C86 H86B 108.1 ?
C87 C86 H86B 108.1 ?
H86A C86 H86B 107.3 ?
C88 C87 C92 120.0 ?
C88 C87 C86 108.4(6) ?
C92 C87 C86 131.5(6) ?
C89 C88 C87 120.0 ?
C89 C88 H88 120.0 ?
C87 C88 H88 120.0 ?
C88 C89 C90 120.0 ?
C88 C89 H89 120.0 ?
C90 C89 H89 120.0 ?
C91 C90 C89 120.0 ?
C91 C90 H90 120.0 ?
C89 C90 H90 120.0 ?
C90 C91 C92 120.0 ?
C90 C91 H91 120.0 ?
C92 C91 H91 120.0 ?
C91 C92 C87 120.0 ?
C91 C92 H92 120.0 ?
C87 C92 H92 120.0 ?
N21 C93 C94 113.3(8) ?
N21 C93 H93A 108.9 ?
C94 C93 H93A 108.9 ?
N21 C93 H93B 108.9 ?
C94 C93 H93B 108.9 ?
H93A C93 H93B 107.7 ?
C95 C94 C99 120.0 ?
C95 C94 C93 113.1(5) ?
C99 C94 C93 126.8(5) ?
C94 C95 C96 120.0 ?
C94 C95 H95 120.0 ?
C96 C95 H95 120.0 ?
C97 C96 C95 120.0 ?
C97 C96 H96 120.0 ?
C95 C96 H96 120.0 ?
C96 C97 C98 120.0 ?
C96 C97 H97 120.0 ?
C98 C97 H97 120.0 ?
C97 C98 C99 120.0 ?
C97 C98 H98 120.0 ?
C99 C98 H98 120.0 ?
C98 C99 C94 120.0 ?
C98 C99 H99 120.0 ?
C94 C99 H99 120.0 ?

loop_
_geom_bond_atom_site_label_1
_geom_bond_atom_site_label_2
_geom_bond_distance
_geom_bond_publ_flag
Zn1 N2 2.033(3) y
Zn1 N4 2.045(3) y
Zn1 N6 2.025(3) y
Zn1 N8 2.037(3) y
Zn1 N9 2.105(3) y
Zn2 N11 2.034(3) y
Zn2 N13 2.031(3) y
Zn2 N15 2.032(3) y
Zn2 N17 2.031(3) y
Zn2 N18 2.117(3) y
N1 C32 1.333(5) ?
N1 C1 1.338(5) ?
N2 C1 1.361(4) ?
N2 C8 1.371(4) ?
N3 C9 1.331(5) ?
N3 C8 1.333(5) ?
N4 C9 1.367(4) ?
N4 C16 1.369(5) ?
N5 C16 1.337(5) ?
N5 C17 1.337(5) ?
N6 C24 1.366(5) ?
N6 C17 1.369(5) ?
N7 C25 1.333(5) ?
N7 C24 1.336(5) ?
N8 C25 1.358(5) ?
N8 C32 1.366(5) ?
N9 C33 1.465(5) ?
N9 H9A 0.8800 ?
N9 H9B 0.8800 ?
N10 C40 1.331(5) ?
N10 C71 1.335(5) ?
N11 C47 1.365(5) ?
N11 C40 1.366(5) ?
N12 C48 1.335(5) ?
N12 C47 1.336(5) ?
N13 C55 1.360(4) ?
N13 C48 1.366(5) ?
N14 C56 1.340(5) ?
N14 C55 1.342(5) ?
N15 C56 1.363(5) ?
N15 C63 1.366(5) ?
N16 C64 1.334(5) ?
N16 C63 1.338(5) ?
N17 C71 1.366(5) ?
N17 C64 1.368(5) ?
N18 C72 1.462(5) ?
N18 H18A 0.8800 ?
N18 H18B 0.8800 ?
N19 C79 1.465(6) ?
N19 H19A 0.8800 ?
N19 H19B 0.8800 ?
N20 C86 1.401(11) ?
N20 H20A 0.8800 ?
N20 H20B 0.8800 ?
N21 C93 1.418(12) ?
N21 H21A 0.8800 ?
N21 H21B 0.8800 ?
C1 C2 1.470(5) ?
C2 C3 1.387(5) ?
C2 C7 1.400(5) ?
C3 C4 1.396(5) ?
C3 H3 0.9500 ?
C4 C5 1.406(5) ?
C4 H4 0.9500 ?
C5 C6 1.391(5) ?
C5 H5 0.9500 ?
C6 C7 1.388(5) ?
C6 H6 0.9500 ?
C7 C8 1.459(5) ?
C9 C10 1.458(5) ?
C10 C11 1.395(5) ?
C10 C15 1.401(5) ?
C11 C12 1.393(5) ?
C11 H11 0.9500 ?
C12 C13 1.403(6) ?
C12 H12 0.9500 ?
C13 C14 1.386(5) ?
C13 H13 0.9500 ?
C14 C15 1.407(5) ?
C14 H14 0.9500 ?
C15 C16 1.463(5) ?
C17 C18 1.460(5) ?
C18 C19 1.399(5) ?
C18 C23 1.403(5) ?
C19 C20 1.384(5) ?
C19 H19 0.9500 ?
C20 C21 1.412(6) ?
C20 H20 0.9500 ?
C21 C22 1.379(5) ?
C21 H21 0.9500 ?
C22 C23 1.395(5) ?
C22 H22 0.9500 ?
C23 C24 1.452(5) ?
C25 C26 1.460(5) ?
C26 C27 1.397(5) ?
C26 C31 1.402(5) ?
C27 C28 1.396(5) ?
C27 H27 0.9500 ?
C28 C29 1.398(6) ?
C28 H28 0.9500 ?
C29 C30 1.389(5) ?
C29 H29 0.9500 ?
C30 C31 1.388(5) ?
C30 H30 0.9500 ?
C31 C32 1.472(5) ?
C33 C34 1.518(6) ?
C33 H33A 0.9900 ?
C33 H33B 0.9900 ?
C34 C35 1.385(6) ?
C34 C39 1.407(6) ?
C35 C36 1.390(6) ?
C35 H35 0.9500 ?
C36 C37 1.387(7) ?
C36 H36 0.9500 ?
C37 C38 1.383(7) ?
C37 H37 0.9500 ?
C38 C39 1.386(6) ?
C38 H38 0.9500 ?
C39 H39 0.9500 ?
C40 C41 1.462(5) ?
C41 C42 1.389(5) ?
C41 C46 1.404(5) ?
C42 C43 1.394(6) ?
C42 H42 0.9500 ?
C43 C44 1.400(6) ?
C43 H43 0.9500 ?
C44 C45 1.394(5) ?
C44 H44 0.9500 ?
C45 C46 1.395(5) ?
C45 H45 0.9500 ?
C46 C47 1.451(5) ?
C48 C49 1.463(5) ?
C49 C50 1.396(5) ?
C49 C54 1.406(5) ?
C50 C51 1.392(5) ?
C50 H50 0.9500 ?
C51 C52 1.392(6) ?
C51 H51 0.9500 ?
C52 C53 1.394(5) ?
C52 H52 0.9500 ?
C53 C54 1.391(5) ?
C53 H53 0.9500 ?
C54 C55 1.464(5) ?
C56 C57 1.449(5) ?
C57 C58 1.390(5) ?
C57 C62 1.410(5) ?
C58 C59 1.392(5) ?
C58 H58 0.9500 ?
C59 C60 1.404(6) ?
C59 H59 0.9500 ?
C60 C61 1.389(6) ?
C60 H60 0.9500 ?
C61 C62 1.390(5) ?
C61 H61 0.9500 ?
C62 C63 1.458(5) ?
C64 C65 1.468(5) ?
C65 C66 1.395(5) ?
C65 C70 1.400(5) ?
C66 C67 1.396(6) ?
C66 H66 0.9500 ?
C67 C68 1.396(6) ?
C67 H67 0.9500 ?
C68 C69 1.387(5) ?
C68 H68 0.9500 ?
C69 C70 1.389(5) ?
C69 H69 0.9500 ?
C70 C71 1.461(5) ?
C72 C73 1.526(6) ?
C72 H72A 0.9900 ?
C72 H72B 0.9900 ?
C73 C78 1.382(7) ?
C73 C74 1.383(6) ?
C74 C75 1.377(6) ?
C74 H74 0.9500 ?
C75 C76 1.384(8) ?
C75 H75 0.9500 ?
C76 C77 1.375(8) ?
C76 H76 0.9500 ?
C77 C78 1.397(7) ?
C77 H77 0.9500 ?
C78 H78 0.9500 ?
C79 C80 1.527(5) ?
C79 H79A 0.9900 ?
C79 H79B 0.9900 ?
C80 C81 1.3900 ?
C80 C85 1.3900 ?
C81 C82 1.3900 ?
C81 H81 0.9500 ?
C82 C83 1.3900 ?
C82 H82 0.9500 ?
C83 C84 1.3900 ?
C83 H83 0.9500 ?
C84 C85 1.3900 ?
C84 H84 0.9500 ?
C85 H85 0.9500 ?
C86 C87 1.520(11) ?
C86 H86A 0.9900 ?
C86 H86B 0.9900 ?
C87 C88 1.3900 ?
C87 C92 1.3900 ?
C88 C89 1.3900 ?
C88 H88 0.9500 ?
C89 C90 1.3900 ?
C89 H89 0.9500 ?
C90 C91 1.3900 ?
C90 H90 0.9500 ?
C91 C92 1.3900 ?
C91 H91 0.9500 ?
C92 H92 0.9500 ?
C93 C94 1.436(10) ?
C93 H93A 0.9900 ?
C93 H93B 0.9900 ?
C94 C95 1.3900 ?
C94 C99 1.3900 ?
C95 C96 1.3900 ?
C95 H95 0.9500 ?
C96 C97 1.3900 ?
C96 H96 0.9500 ?
C97 C98 1.3900 ?
C97 H97 0.9500 ?
C98 C99 1.3900 ?
C98 H98 0.9500 ?
C99 H99 0.9500 ?

loop_
_geom_hbond_atom_site_label_D
_geom_hbond_atom_site_label_H
_geom_hbond_atom_site_label_A
_geom_hbond_site_symmetry_A
_geom_hbond_distance_DH
_geom_hbond_distance_HA
_geom_hbond_distance_DA
_geom_hbond_angle_DHA
N9 H9B N19 . 0.88 2.22 3.093(5) 171
N18 H18A N20 . 0.88 2.29 3.082(6) 150
N20 H20A N16 . 0.88 2.52 3.277(6) 145
N21 H21B N12 . 0.88 2.45 3.320(9) 169
N9 H9A Cg1 2_565 0.88 2.85 3.710(4) 165
N19 H19A Cg2 . 0.88 2.91 3.407(4) 117

loop_
_geom_torsion_atom_site_label_1
_geom_torsion_atom_site_label_2
_geom_torsion_atom_site_label_3
_geom_torsion_atom_site_label_4
_geom_torsion
C32 N1 C1 N2 -1.5(6)
C32 N1 C1 C2 177.8(3)
C8 N2 C1 N1 178.3(3)
Zn1 N2 C1 N1 -15.3(5)
C8 N2 C1 C2 -1.2(4)
Zn1 N2 C1 C2 165.2(2)
N1 C1 C2 C3 3.5(6)
N2 C1 C2 C3 -177.0(4)
N1 C1 C2 C7 -178.4(3)
N2 C1 C2 C7 1.0(4)
C7 C2 C3 C4 -0.9(5)
C1 C2 C3 C4 176.9(4)
C2 C3 C4 C5 1.9(6)
C3 C4 C5 C6 -1.1(6)
C4 C5 C6 C7 -0.7(5)
C5 C6 C7 C2 1.8(5)
C5 C6 C7 C8 -176.7(4)
C3 C2 C7 C6 -1.0(6)
C1 C2 C7 C6 -179.3(3)
C3 C2 C7 C8 177.8(3)
C1 C2 C7 C8 -0.5(4)
C9 N3 C8 N2 2.4(6)
C9 N3 C8 C7 -178.7(3)
C1 N2 C8 N3 179.8(3)
Zn1 N2 C8 N3 13.4(5)
C1 N2 C8 C7 0.8(4)
Zn1 N2 C8 C7 -165.6(2)
C6 C7 C8 N3 -0.6(6)
C2 C7 C8 N3 -179.2(3)
C6 C7 C8 N2 178.5(4)
C2 C7 C8 N2 -0.2(4)
C8 N3 C9 N4 -2.3(6)
C8 N3 C9 C10 178.7(3)
C16 N4 C9 N3 179.8(4)
Zn1 N4 C9 N3 -13.7(5)
C16 N4 C9 C10 -1.1(4)
Zn1 N4 C9 C10 165.5(2)
N3 C9 C10 C11 1.4(6)
N4 C9 C10 C11 -177.8(4)
N3 C9 C10 C15 179.8(3)
N4 C9 C10 C15 0.6(4)
C15 C10 C11 C12 -1.2(5)
C9 C10 C11 C12 177.1(4)
C10 C11 C12 C13 1.5(6)
C11 C12 C13 C14 -0.3(6)
C12 C13 C14 C15 -1.2(6)
C11 C10 C15 C14 -0.4(6)
C9 C10 C15 C14 -179.0(3)
C11 C10 C15 C16 178.7(3)
C9 C10 C15 C16 0.0(4)
C13 C14 C15 C10 1.6(5)
C13 C14 C15 C16 -177.2(4)
C17 N5 C16 N4 1.7(6)
C17 N5 C16 C15 -178.6(3)
C9 N4 C16 N5 -179.1(4)
Zn1 N4 C16 N5 14.4(5)
C9 N4 C16 C15 1.1(4)
Zn1 N4 C16 C15 -165.4(2)
C10 C15 C16 N5 179.5(3)
C14 C15 C16 N5 -1.6(6)
C10 C15 C16 N4 -0.7(4)
C14 C15 C16 N4 178.3(4)
C16 N5 C17 N6 -2.2(6)
C16 N5 C17 C18 174.6(3)
C24 N6 C17 N5 175.5(4)
Zn1 N6 C17 N5 -13.6(5)
C24 N6 C17 C18 -1.6(4)
Zn1 N6 C17 C18 169.2(2)
N5 C17 C18 C19 3.7(7)
N6 C17 C18 C19 -179.0(4)
N5 C17 C18 C23 -175.8(3)
N6 C17 C18 C23 1.5(4)
C23 C18 C19 C20 0.4(6)
C17 C18 C19 C20 -179.0(4)
C18 C19 C20 C21 0.2(6)
C19 C20 C21 C22 -0.7(6)
C20 C21 C22 C23 0.5(6)
C21 C22 C23 C18 0.1(6)
C21 C22 C23 C24 179.7(4)
C19 C18 C23 C22 -0.6(6)
C17 C18 C23 C22 179.0(3)
C19 C18 C23 C24 179.7(3)
C17 C18 C23 C24 -0.8(4)
C25 N7 C24 N6 2.1(6)
C25 N7 C24 C23 -177.6(3)
C17 N6 C24 N7 -178.5(4)
Zn1 N6 C24 N7 10.5(5)
C17 N6 C24 C23 1.2(4)
Zn1 N6 C24 C23 -169.9(2)
C22 C23 C24 N7 -0.2(6)
C18 C23 C24 N7 179.5(3)
C22 C23 C24 N6 -179.9(4)
C18 C23 C24 N6 -0.2(4)
C24 N7 C25 N8 -0.3(6)
C24 N7 C25 C26 179.1(3)
C32 N8 C25 N7 179.0(4)
Zn1 N8 C25 N7 -13.6(5)
C32 N8 C25 C26 -0.5(4)
Zn1 N8 C25 C26 166.9(2)
N7 C25 C26 C27 1.6(6)
N8 C25 C26 C27 -178.9(4)
N7 C25 C26 C31 -179.8(3)
N8 C25 C26 C31 -0.3(4)
C31 C26 C27 C28 0.7(5)
C25 C26 C27 C28 179.1(4)
C26 C27 C28 C29 -0.7(5)
C27 C28 C29 C30 0.3(6)
C28 C29 C30 C31 0.1(5)
C29 C30 C31 C26 -0.2(5)
C29 C30 C31 C32 180.0(4)
C27 C26 C31 C30 -0.2(5)
C25 C26 C31 C30 -179.0(3)
C27 C26 C31 C32 179.6(3)
C25 C26 C31 C32 0.9(4)
C1 N1 C32 N8 1.7(6)
C1 N1 C32 C31 -176.8(3)
C25 N8 C32 N1 -177.6(3)
Zn1 N8 C32 N1 15.0(5)
C25 N8 C32 C31 1.1(4)
Zn1 N8 C32 C31 -166.3(2)
C30 C31 C32 N1 -2.6(6)
C26 C31 C32 N1 177.5(3)
C30 C31 C32 N8 178.6(4)
C26 C31 C32 N8 -1.2(4)
Zn1 N9 C33 C34 -178.2(3)
N9 C33 C34 C35 -153.6(4)
N9 C33 C34 C39 26.7(7)
C39 C34 C35 C36 0.1(7)
C33 C34 C35 C36 -179.7(5)
C34 C35 C36 C37 -0.4(7)
C35 C36 C37 C38 0.1(8)
C36 C37 C38 C39 0.6(7)
C37 C38 C39 C34 -0.9(7)
C35 C34 C39 C38 0.6(7)
C33 C34 C39 C38 -179.7(5)
C71 N10 C40 N11 -3.4(6)
C71 N10 C40 C41 174.8(3)
C47 N11 C40 N10 176.6(4)
Zn2 N11 C40 N10 -11.3(5)
C47 N11 C40 C41 -1.8(4)
Zn2 N11 C40 C41 170.3(2)
N10 C40 C41 C42 0.6(6)
N11 C40 C41 C42 179.1(4)
N10 C40 C41 C46 -176.6(3)
N11 C40 C41 C46 1.9(4)
C46 C41 C42 C43 1.0(6)
C40 C41 C42 C43 -175.9(4)
C41 C42 C43 C44 -0.7(6)
C42 C43 C44 C45 0.2(6)
C43 C44 C45 C46 0.2(6)
C44 C45 C46 C41 0.0(6)
C44 C45 C46 C47 177.5(4)
C42 C41 C46 C45 -0.6(6)
C40 C41 C46 C45 176.9(3)
C42 C41 C46 C47 -178.7(3)
C40 C41 C46 C47 -1.2(4)
C48 N12 C47 N11 2.7(6)
C48 N12 C47 C46 -176.3(4)
C40 N11 C47 N12 -178.0(4)
Zn2 N11 C47 N12 10.0(5)
C40 N11 C47 C46 1.1(4)
Zn2 N11 C47 C46 -170.9(2)
C45 C46 C47 N12 1.4(7)
C41 C46 C47 N12 179.2(3)
C45 C46 C47 N11 -177.7(4)
C41 C46 C47 N11 0.1(4)
C47 N12 C48 N13 -1.9(6)
C47 N12 C48 C49 178.3(3)
C55 N13 C48 N12 178.5(4)
Zn2 N13 C48 N12 -11.5(5)
C55 N13 C48 C49 -1.6(4)
Zn2 N13 C48 C49 168.4(2)
N12 C48 C49 C50 0.1(6)
N13 C48 C49 C50 -179.9(4)
N12 C48 C49 C54 -179.3(3)
N13 C48 C49 C54 0.8(4)
C54 C49 C50 C51 -1.6(5)
C48 C49 C50 C51 179.2(4)
C49 C50 C51 C52 0.1(5)
C50 C51 C52 C53 1.5(6)
C51 C52 C53 C54 -1.7(5)
C52 C53 C54 C49 0.3(5)
C52 C53 C54 C55 -179.0(4)
C50 C49 C54 C53 1.4(5)
C48 C49 C54 C53 -179.2(3)
C50 C49 C54 C55 -179.2(3)
C48 C49 C54 C55 0.2(4)
C56 N14 C55 N13 2.4(6)
C56 N14 C55 C54 -176.8(3)
C48 N13 C55 N14 -177.6(3)
Zn2 N13 C55 N14 12.3(5)
C48 N13 C55 C54 1.8(4)
Zn2 N13 C55 C54 -168.3(2)
C53 C54 C55 N14 -2.5(6)
C49 C54 C55 N14 178.2(3)
C53 C54 C55 N13 178.1(4)
C49 C54 C55 N13 -1.2(4)
C55 N14 C56 N15 -2.1(6)
C55 N14 C56 C57 177.5(3)
C63 N15 C56 N14 178.8(3)
Zn2 N15 C56 N14 -13.0(5)
C63 N15 C56 C57 -0.8(4)
Zn2 N15 C56 C57 167.4(2)
N14 C56 C57 C58 0.3(6)
N15 C56 C57 C58 179.9(4)
N14 C56 C57 C62 -179.8(3)
N15 C56 C57 C62 -0.2(4)
C62 C57 C58 C59 -1.7(5)
C56 C57 C58 C59 178.2(4)
C57 C58 C59 C60 0.4(6)
C58 C59 C60 C61 0.9(6)
C59 C60 C61 C62 -1.0(6)
C60 C61 C62 C57 -0.3(6)
C60 C61 C62 C63 -179.3(4)
C58 C57 C62 C61 1.7(6)
C56 C57 C62 C61 -178.3(3)
C58 C57 C62 C63 -179.1(3)
C56 C57 C62 C63 1.0(4)
C64 N16 C63 N15 2.7(6)
C64 N16 C63 C62 -177.3(4)
C56 N15 C63 N16 -178.5(4)
Zn2 N15 C63 N16 13.4(5)
C56 N15 C63 C62 1.4(4)
Zn2 N15 C63 C62 -166.7(2)
C61 C62 C63 N16 -2.4(7)
C57 C62 C63 N16 178.4(3)
C61 C62 C63 N15 177.6(4)
C57 C62 C63 N15 -1.5(4)
C63 N16 C64 N17 -4.1(6)
C63 N16 C64 C65 177.1(4)
C71 N17 C64 N16 -179.8(4)
Zn2 N17 C64 N16 -10.6(6)
C71 N17 C64 C65 -0.9(4)
Zn2 N17 C64 C65 168.2(2)
N16 C64 C65 C66 -0.9(7)
N17 C64 C65 C66 -179.8(4)
N16 C64 C65 C70 179.7(3)
N17 C64 C65 C70 0.8(4)
C70 C65 C66 C67 0.3(6)
C64 C65 C66 C67 -179.1(4)
C65 C66 C67 C68 -0.4(6)
C66 C67 C68 C69 0.7(6)
C67 C68 C69 C70 -0.8(6)
C68 C69 C70 C65 0.6(6)
C68 C69 C70 C71 179.9(4)
C66 C65 C70 C69 -0.4(6)
C64 C65 C70 C69 179.1(3)
C66 C65 C70 C71 -179.8(3)
C64 C65 C70 C71 -0.4(4)
C40 N10 C71 N17 3.2(6)
C40 N10 C71 C70 -176.5(3)
C64 N17 C71 N10 -179.0(4)
Zn2 N17 C71 N10 11.8(5)
C64 N17 C71 C70 0.7(4)
Zn2 N17 C71 C70 -168.5(2)
C69 C70 C71 N10 0.2(6)
C65 C70 C71 N10 179.5(3)
C69 C70 C71 N17 -179.5(4)
C65 C70 C71 N17 -0.2(4)
Zn2 N18 C72 C73 176.3(3)
N18 C72 C73 C78 1.9(7)
N18 C72 C73 C74 -178.8(4)
C78 C73 C74 C75 3.8(7)
C72 C73 C74 C75 -175.6(4)
C73 C74 C75 C76 -1.6(8)
C74 C75 C76 C77 -1.7(8)
C75 C76 C77 C78 2.7(8)
C74 C73 C78 C77 -2.8(8)
C72 C73 C78 C77 176.6(5)
C76 C77 C78 C73 -0.5(9)
N19 C79 C80 C81 -147.6(3)
N19 C79 C80 C85 28.2(5)
C85 C80 C81 C82 0.0
C79 C80 C81 C82 175.9(3)
C80 C81 C82 C83 0.0
C81 C82 C83 C84 0.0
C82 C83 C84 C85 0.0
C83 C84 C85 C80 0.0
C81 C80 C85 C84 0.0
C79 C80 C85 C84 -175.8(3)
N20 C86 C87 C88 -140.2(9)
N20 C86 C87 C92 35.1(14)
C92 C87 C88 C89 0.0
C86 C87 C88 C89 176.0(6)
C87 C88 C89 C90 0.0
C88 C89 C90 C91 0.0
C89 C90 C91 C92 0.0
C90 C91 C92 C87 0.0
C88 C87 C92 C91 0.0
C86 C87 C92 C91 -174.9(8)
N21 C93 C94 C95 154.2(6)
N21 C93 C94 C99 -28.7(10)
C99 C94 C95 C96 0.0
C93 C94 C95 C96 177.3(6)
C94 C95 C96 C97 0.0
C95 C96 C97 C98 0.0
C96 C97 C98 C99 0.0
C97 C98 C99 C94 0.0
C95 C94 C99 C98 0.0
C93 C94 C99 C98 -176.9(6)

_cod_database_fobs_code 2241005
